data_7704772
loop_
_publ_author_name
'Hummel, Thorsten'
'Leis, Wolfgang'
'Eckhardt, Aaron'
'Str\"obele, Markus'
'Enseling, David'
'J\"ustel, Thomas'
'Meyer, Hans-J\"urgen'

_publ_section_title
;
 Energy transfer in supramolecular
 [Crypt-RE]-[W<sub>6</sub>I<sub>14</sub>] solids.
;
_journal_issue 28
_journal_name_full 'Dalton transactions (Cambridge, England : 2003)'
_journal_page_first 9795
_journal_page_last 9803
_journal_paper_doi 10.1039/d0dt01705a
_journal_volume 49
_journal_year 2020
_chemical_formula_moiety '2(C18 H36 N2 O6 Rb), I14 W6, 0.5(C4 H12 O2 S2)'
_chemical_formula_sum 'C38 H78 I14 N4 O13 Rb2 S W6'
_chemical_formula_weight 3881.68
_space_group_crystal_system triclinic
_space_group_IT_number 2
_space_group_name_Hall '-P 1'
_space_group_name_H-M_alt 'P -1'
_atom_sites_solution_hydrogens geom
_atom_sites_solution_primary difmap
_atom_sites_solution_secondary difmap
_audit_block_doi 10.5517/ccdc.csd.cc230njb
_audit_creation_method SHELXL-2014/7
_audit_update_record
;
2019-06-28 deposited with the CCDC.	2020-06-30 downloaded from the CCDC.
;
_cell_angle_alpha 74.868(5)
_cell_angle_beta 85.696(5)
_cell_angle_gamma 79.503(5)
_cell_formula_units_Z 1
_cell_length_a 10.8631(13)
_cell_length_b 13.7767(16)
_cell_length_c 13.8788(15)
_cell_measurement_reflns_used 9746
_cell_measurement_temperature 100(2)
_cell_measurement_theta_max 27.76
_cell_measurement_theta_min 2.66
_cell_volume 1970.7(4)
_computing_cell_refinement 'Bruker SAINT'
_computing_data_collection 'Bruker APEX2'
_computing_data_reduction 'Bruker SAINT'
_computing_structure_refinement 'SHELXL-2014/7 (Sheldrick, 2014)'
_computing_structure_solution 'SHELXS-97 (Sheldrick 2008)'
_diffrn_ambient_temperature 100(2)
_diffrn_detector_area_resol_mean 8.333
_diffrn_measured_fraction_theta_full 0.999
_diffrn_measured_fraction_theta_max 0.991
_diffrn_measurement_device_type 'Bruker APEX-II CCD'
_diffrn_measurement_method '\f and \w scans'
_diffrn_radiation_type MoK\a
_diffrn_radiation_wavelength 0.71073
_diffrn_reflns_av_R_equivalents 0.0171
_diffrn_reflns_av_unetI/netI 0.0110
_diffrn_reflns_Laue_measured_fraction_full 0.999
_diffrn_reflns_Laue_measured_fraction_max 0.991
_diffrn_reflns_limit_h_max 14
_diffrn_reflns_limit_h_min -14
_diffrn_reflns_limit_k_max 17
_diffrn_reflns_limit_k_min -17
_diffrn_reflns_limit_l_max 18
_diffrn_reflns_limit_l_min -18
_diffrn_reflns_number 65904
_diffrn_reflns_point_group_measured_fraction_full 0.999
_diffrn_reflns_point_group_measured_fraction_max 0.991
_diffrn_reflns_theta_full 25.242
_diffrn_reflns_theta_max 27.769
_diffrn_reflns_theta_min 1.880
_exptl_absorpt_coefficient_mu 15.504
_exptl_absorpt_correction_T_max 0.6120
_exptl_absorpt_correction_T_min 0.0907
_exptl_absorpt_correction_type numerical
_exptl_absorpt_process_details 'SADABS V2012/1 (Bruker AXS Inc.)'
_exptl_crystal_colour yellow
_exptl_crystal_density_diffrn 3.271
_exptl_crystal_description prism
_exptl_crystal_F_000 1714
_exptl_crystal_size_max 0.259
_exptl_crystal_size_mid 0.084
_exptl_crystal_size_min 0.055
_refine_diff_density_max 0.777
_refine_diff_density_min -0.651
_refine_diff_density_rms 0.099
_refine_ls_extinction_method none
_refine_ls_goodness_of_fit_ref 1.100
_refine_ls_hydrogen_treatment constr
_refine_ls_matrix_type full
_refine_ls_number_parameters 370
_refine_ls_number_reflns 9207
_refine_ls_number_restraints 0
_refine_ls_restrained_S_all 1.100
_refine_ls_R_factor_all 0.0140
_refine_ls_R_factor_gt 0.0123
_refine_ls_shift/su_max 0.000
_refine_ls_shift/su_mean 0.000
_refine_ls_structure_factor_coef Fsqd
_refine_ls_weighting_details 'w=1/[\s^2^(Fo^2^)+(0.0072P)^2^+3.1398P] where P=(Fo^2^+2Fc^2^)/3'
_refine_ls_weighting_scheme calc
_refine_ls_wR_factor_gt 0.0245
_refine_ls_wR_factor_ref 0.0249
_reflns_Friedel_coverage 0.000
_reflns_number_gt 8715
_reflns_number_total 9207
_reflns_threshold_expression 'I > 2\s(I)'
_cod_data_source_file d0dt01705a2.cif
_cod_data_source_block RbKr2W6I14
_cod_depositor_comments 'Adding full bibliography for 7704770--7704776.cif.'
_cod_database_code 7704772
_shelx_shelxl_version_number 2014/7
_shelx_space_group_comment
;
The symmetry employed for this shelxl refinement is uniquely defined
by the following loop, which should always be used as a source of
symmetry information in preference to the above space-group names.
They are only intended as comments.
;
_shelx_estimated_absorpt_t_min 0.108
_shelx_estimated_absorpt_t_max 0.483

loop_
_space_group_symop_operation_xyz
'x, y, z'
'-x, -y, -z'

loop_
_atom_site_label
_atom_site_type_symbol
_atom_site_fract_x
_atom_site_fract_y
_atom_site_fract_z
_atom_site_U_iso_or_equiv
_atom_site_adp_type
_atom_site_occupancy
_atom_site_site_symmetry_order
_atom_site_calc_flag
_atom_site_refinement_flags_posn
_atom_site_refinement_flags_adp
_atom_site_refinement_flags_occupancy
_atom_site_disorder_assembly
_atom_site_disorder_group
W2 W 0.45094(2) 0.37911(2) 0.08036(2) 0.00845(2) Uani 1 1 d . . . . .
W1 W 0.45302(2) 0.56489(2) 0.10472(2) 0.00846(2) Uani 1 1 d . . . . .
W3 W 0.66306(2) 0.45564(2) 0.04946(2) 0.00782(2) Uani 1 1 d . . . . .
Rb1 Rb 0.11150(2) 0.17820(2) 0.63806(2) 0.01411(5) Uani 1 1 d . . . . .
I1 I 0.37840(2) 0.66188(2) 0.26254(2) 0.01857(4) Uani 1 1 d . . . . .
I2 I 0.37093(2) 0.20010(2) 0.20120(2) 0.01920(4) Uani 1 1 d . . . . .
I3 I 0.90966(2) 0.38777(2) 0.11905(2) 0.01294(3) Uani 1 1 d . . . . .
I4 I 0.67204(2) 0.64852(2) 0.07694(2) 0.01194(3) Uani 1 1 d . . . . .
I5 I 0.23031(2) 0.48650(2) 0.14056(2) 0.01178(3) Uani 1 1 d . . . . .
I6 I 0.66704(2) 0.25829(2) 0.02695(2) 0.01216(3) Uani 1 1 d . . . . .
I7 I 0.57227(2) 0.39534(2) 0.24611(2) 0.01191(3) Uani 1 1 d . . . . .
O1 O -0.10853(17) 0.14851(14) 0.54835(13) 0.0182(4) Uani 1 1 d . . . . .
O2 O 0.00894(18) 0.32806(14) 0.46222(13) 0.0169(4) Uani 1 1 d . . . . .
O3 O 0.15176(17) 0.33167(13) 0.73377(13) 0.0157(4) Uani 1 1 d . . . . .
O4 O -0.01570(18) 0.18936(14) 0.82325(13) 0.0171(4) Uani 1 1 d . . . . .
O5 O 0.23867(19) -0.02935(14) 0.69721(15) 0.0222(4) Uani 1 1 d . . . . .
O6 O 0.36626(18) 0.12298(15) 0.56560(15) 0.0231(4) Uani 1 1 d . . . . .
O7 O 0.7253(5) 0.0121(4) 1.0514(4) 0.0447(13) Uani 0.5 1 d . . P . .
N1 N -0.0353(2) 0.01248(16) 0.74992(16) 0.0174(5) Uani 1 1 d . . . . .
N2 N 0.2585(2) 0.34570(17) 0.52623(16) 0.0162(5) Uani 1 1 d . . . . .
S1 S 0.64500(18) -0.05003(13) 1.02023(13) 0.0354(4) Uani 0.5 1 d . . P A -1
C1 C -0.1227(3) -0.0016(2) 0.6805(2) 0.0227(6) Uani 1 1 d . . . . .
H1A H -0.1838 -0.0432 0.7191 0.027 Uiso 1 1 calc R U . . .
H1B H -0.0751 -0.0400 0.6345 0.027 Uiso 1 1 calc R U . . .
C2 C -0.1931(3) 0.0978(2) 0.6196(2) 0.0215(6) Uani 1 1 d . . . . .
H2A H -0.2618 0.0843 0.5846 0.026 Uiso 1 1 calc R U . . .
H2B H -0.2302 0.1418 0.6641 0.026 Uiso 1 1 calc R U . . .
C3 C -0.1691(3) 0.2441(2) 0.4899(2) 0.0191(6) Uani 1 1 d . . . . .
H3A H -0.2013 0.2902 0.5335 0.023 Uiso 1 1 calc R U . . .
H3B H -0.2409 0.2339 0.4559 0.023 Uiso 1 1 calc R U . . .
C4 C -0.0772(3) 0.2907(2) 0.41405(19) 0.0187(6) Uani 1 1 d . . . . .
H4A H -0.0312 0.2390 0.3807 0.022 Uiso 1 1 calc R U . . .
H4B H -0.1221 0.3474 0.3626 0.022 Uiso 1 1 calc R U . . .
C5 C 0.1073(3) 0.3621(2) 0.39457(19) 0.0191(6) Uani 1 1 d . . . . .
H5A H 0.0714 0.4094 0.3327 0.023 Uiso 1 1 calc R U . . .
H5B H 0.1616 0.3031 0.3766 0.023 Uiso 1 1 calc R U . . .
C6 C 0.1831(3) 0.4159(2) 0.44433(19) 0.0198(6) Uani 1 1 d . . . . .
H6A H 0.2396 0.4518 0.3937 0.024 Uiso 1 1 calc R U . . .
H6B H 0.1257 0.4678 0.4711 0.024 Uiso 1 1 calc R U . . .
C7 C 0.2863(3) 0.4013(2) 0.5976(2) 0.0199(6) Uani 1 1 d . . . . .
H7A H 0.3121 0.4663 0.5598 0.024 Uiso 1 1 calc R U . . .
H7B H 0.3576 0.3602 0.6384 0.024 Uiso 1 1 calc R U . . .
C8 C 0.1765(3) 0.4241(2) 0.66625(19) 0.0179(5) Uani 1 1 d . . . . .
H8A H 0.1953 0.4710 0.7043 0.021 Uiso 1 1 calc R U . . .
H8B H 0.1016 0.4579 0.6264 0.021 Uiso 1 1 calc R U . . .
C9 C 0.0456(3) 0.3512(2) 0.7967(2) 0.0172(5) Uani 1 1 d . . . . .
H9A H -0.0298 0.3784 0.7558 0.021 Uiso 1 1 calc R U . . .
H9B H 0.0581 0.4031 0.8310 0.021 Uiso 1 1 calc R U . . .
C10 C 0.0267(3) 0.2548(2) 0.8726(2) 0.0188(6) Uani 1 1 d . . . . .
H10A H 0.1064 0.2209 0.9057 0.023 Uiso 1 1 calc R U . . .
H10B H -0.0360 0.2707 0.9243 0.023 Uiso 1 1 calc R U . . .
C11 C -0.0341(3) 0.0949(2) 0.88959(19) 0.0197(6) Uani 1 1 d . . . . .
H11A H -0.0819 0.1071 0.9501 0.024 Uiso 1 1 calc R U . . .
H11B H 0.0478 0.0521 0.9103 0.024 Uiso 1 1 calc R U . . .
C12 C -0.1056(3) 0.0411(2) 0.8364(2) 0.0207(6) Uani 1 1 d . . . . .
H12A H -0.1264 -0.0213 0.8842 0.025 Uiso 1 1 calc R U . . .
H12B H -0.1852 0.0862 0.8132 0.025 Uiso 1 1 calc R U . . .
C13 C 0.0538(3) -0.0821(2) 0.7850(2) 0.0248(6) Uani 1 1 d . . . . .
H13A H 0.0073 -0.1401 0.8028 0.030 Uiso 1 1 calc R U . . .
H13B H 0.0921 -0.0792 0.8465 0.030 Uiso 1 1 calc R U . . .
C14 C 0.1567(3) -0.1022(2) 0.7101(2) 0.0240(6) Uani 1 1 d . . . . .
H14A H 0.2043 -0.1720 0.7338 0.029 Uiso 1 1 calc R U . . .
H14B H 0.1200 -0.0970 0.6454 0.029 Uiso 1 1 calc R U . . .
C15 C 0.3439(3) -0.0508(2) 0.6337(2) 0.0265(7) Uani 1 1 d . . . . .
H15A H 0.3152 -0.0491 0.5672 0.032 Uiso 1 1 calc R U . . .
H15B H 0.3912 -0.1198 0.6624 0.032 Uiso 1 1 calc R U . . .
C16 C 0.4264(3) 0.0273(2) 0.6239(3) 0.0303(7) Uani 1 1 d . . . . .
H16A H 0.4433 0.0336 0.6909 0.036 Uiso 1 1 calc R U . . .
H16B H 0.5074 0.0058 0.5914 0.036 Uiso 1 1 calc R U . . .
C17 C 0.4399(3) 0.2013(2) 0.5538(2) 0.0263(6) Uani 1 1 d . . . . .
H17A H 0.5238 0.1798 0.5256 0.032 Uiso 1 1 calc R U . . .
H17B H 0.4508 0.2134 0.6196 0.032 Uiso 1 1 calc R U . . .
C18 C 0.3756(3) 0.2981(2) 0.4849(2) 0.0235(6) Uani 1 1 d . . . . .
H18A H 0.4340 0.3479 0.4678 0.028 Uiso 1 1 calc R U . . .
H18B H 0.3572 0.2827 0.4222 0.028 Uiso 1 1 calc R U . . .
C19 C 0.5384(10) -0.0868(7) 1.1215(7) 0.063(3) Uani 0.5 1 d . . P . .
H19A H 0.4837 -0.1281 1.1035 0.095 Uiso 0.5 1 calc R U P A .
H19B H 0.5853 -0.1268 1.1806 0.095 Uiso 0.5 1 calc R U P . .
H19C H 0.4875 -0.0256 1.1363 0.095 Uiso 0.5 1 calc R U P . .
C20 C 0.5351(8) 0.0395(6) 0.9410(6) 0.050(2) Uani 0.5 1 d . . P . .
H20A H 0.4783 0.0037 0.9172 0.076 Uiso 0.5 1 calc R U P A .
H20B H 0.4868 0.0862 0.9779 0.076 Uiso 0.5 1 calc R U P . .
H20C H 0.5791 0.0784 0.8838 0.076 Uiso 0.5 1 calc R U P . .

loop_
_atom_site_aniso_label
_atom_site_aniso_U_11
_atom_site_aniso_U_22
_atom_site_aniso_U_33
_atom_site_aniso_U_23
_atom_site_aniso_U_13
_atom_site_aniso_U_12
W2 0.00759(5) 0.00796(4) 0.00924(4) -0.00073(3) 0.00008(3) -0.00212(4)
W1 0.00767(5) 0.00924(4) 0.00867(4) -0.00283(3) 0.00037(3) -0.00136(4)
W3 0.00676(5) 0.00801(4) 0.00838(4) -0.00135(3) -0.00007(3) -0.00155(3)
Rb1 0.01539(12) 0.01310(11) 0.01358(11) -0.00269(9) -0.00010(9) -0.00285(9)
I1 0.01785(9) 0.02354(9) 0.01752(8) -0.01256(7) 0.00124(6) -0.00163(7)
I2 0.01908(9) 0.01442(8) 0.02134(9) 0.00306(7) -0.00049(7) -0.00679(7)
I3 0.01051(8) 0.01315(7) 0.01458(7) -0.00219(6) -0.00258(6) -0.00150(6)
I4 0.01114(8) 0.01112(7) 0.01472(7) -0.00377(6) -0.00209(6) -0.00343(6)
I5 0.00842(7) 0.01500(7) 0.01096(7) -0.00209(6) 0.00224(6) -0.00231(6)
I6 0.01060(8) 0.00898(7) 0.01651(8) -0.00347(6) -0.00122(6) 0.00006(6)
I7 0.01143(8) 0.01448(7) 0.00863(7) -0.00055(6) -0.00045(6) -0.00250(6)
O1 0.0171(10) 0.0172(9) 0.0182(9) -0.0001(7) -0.0006(7) -0.0041(8)
O2 0.0206(10) 0.0188(9) 0.0107(8) -0.0003(7) -0.0001(7) -0.0071(8)
O3 0.0155(9) 0.0140(9) 0.0177(9) -0.0053(7) 0.0032(7) -0.0018(7)
O4 0.0224(10) 0.0169(9) 0.0132(9) -0.0032(7) -0.0002(7) -0.0074(8)
O5 0.0234(11) 0.0169(9) 0.0270(10) -0.0083(8) -0.0027(8) -0.0004(8)
O6 0.0144(10) 0.0236(10) 0.0296(11) -0.0050(9) -0.0021(8) -0.0008(8)
O7 0.040(3) 0.038(3) 0.058(3) -0.015(2) -0.004(2) -0.006(2)
N1 0.0216(12) 0.0132(10) 0.0158(11) -0.0008(9) -0.0015(9) -0.0023(9)
N2 0.0159(11) 0.0176(11) 0.0145(11) -0.0022(9) 0.0007(9) -0.0042(9)
S1 0.0411(10) 0.0317(9) 0.0348(9) -0.0153(7) 0.0019(7) -0.0006(8)
C1 0.0290(16) 0.0172(13) 0.0237(14) -0.0032(11) -0.0011(12) -0.0116(12)
C2 0.0167(14) 0.0277(15) 0.0207(14) -0.0035(12) -0.0013(11) -0.0084(12)
C3 0.0189(14) 0.0188(13) 0.0190(13) -0.0035(11) -0.0054(11) -0.0016(11)
C4 0.0233(15) 0.0174(13) 0.0154(12) -0.0025(10) -0.0058(11) -0.0040(11)
C5 0.0222(14) 0.0206(13) 0.0123(12) -0.0005(10) 0.0030(10) -0.0048(11)
C6 0.0242(15) 0.0189(13) 0.0139(12) 0.0018(10) 0.0006(11) -0.0064(12)
C7 0.0207(14) 0.0198(13) 0.0203(13) -0.0032(11) -0.0028(11) -0.0078(11)
C8 0.0215(14) 0.0137(12) 0.0182(13) -0.0031(10) -0.0035(11) -0.0027(11)
C9 0.0149(13) 0.0190(13) 0.0208(13) -0.0120(11) 0.0017(10) -0.0013(11)
C10 0.0157(13) 0.0259(14) 0.0181(13) -0.0119(11) 0.0016(10) -0.0035(11)
C11 0.0237(15) 0.0212(14) 0.0121(12) -0.0007(10) 0.0021(10) -0.0044(12)
C12 0.0232(15) 0.0192(13) 0.0179(13) -0.0008(11) 0.0028(11) -0.0060(12)
C13 0.0339(17) 0.0128(13) 0.0219(14) 0.0033(11) -0.0024(12) 0.0000(12)
C14 0.0332(17) 0.0107(12) 0.0269(15) -0.0038(11) -0.0046(13) -0.0008(12)
C15 0.0205(15) 0.0229(15) 0.0354(17) -0.0117(13) -0.0023(12) 0.0053(12)
C16 0.0189(15) 0.0257(16) 0.0425(19) -0.0066(14) -0.0056(13) 0.0055(13)
C17 0.0138(14) 0.0307(16) 0.0349(17) -0.0102(13) 0.0041(12) -0.0038(12)
C18 0.0178(14) 0.0283(15) 0.0247(15) -0.0068(12) 0.0074(11) -0.0080(12)
C19 0.091(8) 0.048(5) 0.057(5) -0.026(4) 0.039(5) -0.026(5)
C20 0.048(5) 0.045(5) 0.056(5) -0.003(4) -0.022(4) -0.009(4)

loop_
_atom_type_symbol
_atom_type_description
_atom_type_scat_dispersion_real
_atom_type_scat_dispersion_imag
_atom_type_scat_source
C C 0.0033 0.0016 'International Tables Vol C Tables 4.2.6.8 and 6.1.1.4'
N N 0.0061 0.0033 'International Tables Vol C Tables 4.2.6.8 and 6.1.1.4'
O O 0.0106 0.0060 'International Tables Vol C Tables 4.2.6.8 and 6.1.1.4'
Rb Rb -0.9393 2.9676 'International Tables Vol C Tables 4.2.6.8 and 6.1.1.4'
I I -0.4742 1.8119 'International Tables Vol C Tables 4.2.6.8 and 6.1.1.4'
W W -0.8490 6.8722 'International Tables Vol C Tables 4.2.6.8 and 6.1.1.4'
S S 0.1246 0.1234 'International Tables Vol C Tables 4.2.6.8 and 6.1.1.4'
H H 0.0000 0.0000 'International Tables Vol C Tables 4.2.6.8 and 6.1.1.4'

loop_
_geom_angle_atom_site_label_1
_geom_angle_atom_site_label_2
_geom_angle_atom_site_label_3
_geom_angle
_geom_angle_site_symmetry_1
_geom_angle_site_symmetry_3
_geom_angle_publ_flag
W3 W2 W3 89.881(9) . 2_665 ?
W3 W2 W1 59.897(6) . 2_665 ?
W3 W2 W1 60.067(7) 2_665 2_665 ?
W3 W2 W1 60.119(6) . . ?
W3 W2 W1 59.841(8) 2_665 . ?
W1 W2 W1 90.053(7) 2_665 . ?
W3 W2 I5 121.623(9) . . ?
W3 W2 I5 61.336(8) 2_665 . ?
W1 W2 I5 121.385(7) 2_665 . ?
W1 W2 I5 61.510(8) . . ?
W3 W2 I4 121.270(7) . 2_665 ?
W3 W2 I4 61.754(8) 2_665 2_665 ?
W1 W2 I4 61.388(8) 2_665 2_665 ?
W1 W2 I4 121.586(7) . 2_665 ?
I5 W2 I4 89.972(9) . 2_665 ?
W3 W2 I6 61.915(9) . . ?
W3 W2 I6 121.717(8) 2_665 . ?
W1 W2 I6 61.669(7) 2_665 . ?
W1 W2 I6 122.020(8) . . ?
I5 W2 I6 175.947(6) . . ?
I4 W2 I6 89.481(9) 2_665 . ?
W3 W2 I7 61.333(7) . . ?
W3 W2 I7 121.306(8) 2_665 . ?
W1 W2 I7 121.217(9) 2_665 . ?
W1 W2 I7 61.470(6) . . ?
I5 W2 I7 90.312(10) . . ?
I4 W2 I7 176.509(6) 2_665 . ?
I6 W2 I7 89.991(9) . . ?
W3 W2 I2 136.299(7) . . ?
W3 W2 I2 133.813(8) 2_665 . ?
W1 W2 I2 135.612(7) 2_665 . ?
W1 W2 I2 134.306(8) . . ?
I5 W2 I2 86.851(10) . . ?
I4 W2 I2 87.735(9) 2_665 . ?
I6 W2 I2 89.114(10) . . ?
I7 W2 I2 88.806(9) . . ?
W3 W1 W2 59.938(8) 2_665 2_665 ?
W3 W1 W2 60.044(6) 2_665 . ?
W2 W1 W2 89.948(7) 2_665 . ?
W3 W1 W3 89.829(9) 2_665 . ?
W2 W1 W3 59.933(7) 2_665 . ?
W2 W1 W3 59.826(7) . . ?
W3 W1 I5 61.227(7) 2_665 . ?
W2 W1 I5 121.162(7) 2_665 . ?
W2 W1 I5 61.016(7) . . ?
W3 W1 I5 120.835(9) . . ?
W3 W1 I4 121.219(8) 2_665 . ?
W2 W1 I4 61.296(7) 2_665 . ?
W2 W1 I4 121.495(7) . . ?
W3 W1 I4 61.677(9) . . ?
I5 W1 I4 176.961(6) . . ?
W3 W1 I6 61.784(8) 2_665 2_665 ?
W2 W1 I6 61.261(8) 2_665 2_665 ?
W2 W1 I6 121.824(9) . 2_665 ?
W3 W1 I6 121.176(8) . 2_665 ?
I5 W1 I6 90.639(10) . 2_665 ?
I4 W1 I6 89.212(10) . 2_665 ?
W3 W1 I7 121.772(9) 2_665 . ?
W2 W1 I7 121.244(8) 2_665 . ?
W2 W1 I7 61.733(8) . . ?
W3 W1 I7 61.334(8) . . ?
I5 W1 I7 90.187(10) . . ?
I4 W1 I7 89.766(10) . . ?
I6 W1 I7 176.179(6) 2_665 . ?
W3 W1 I1 134.243(8) 2_665 . ?
W2 W1 I1 135.522(8) 2_665 . ?
W2 W1 I1 134.521(7) . . ?
W3 W1 I1 135.924(7) . . ?
I5 W1 I1 87.788(8) . . ?
I4 W1 I1 89.174(8) . . ?
I6 W1 I1 87.953(10) 2_665 . ?
I7 W1 I1 88.352(10) . . ?
W1 W3 W2 60.164(6) 2_665 . ?
W1 W3 W2 60.115(8) 2_665 2_665 ?
W2 W3 W2 90.118(9) . 2_665 ?
W1 W3 W1 90.171(8) 2_665 . ?
W2 W3 W1 60.055(9) . . ?
W2 W3 W1 59.999(7) 2_665 . ?
W1 W3 I5 61.531(9) 2_665 2_665 ?
W2 W3 I5 121.692(7) . 2_665 ?
W2 W3 I5 61.144(8) 2_665 2_665 ?
W1 W3 I5 121.126(8) . 2_665 ?
W1 W3 I7 122.073(9) 2_665 . ?
W2 W3 I7 61.921(7) . . ?
W2 W3 I7 121.633(8) 2_665 . ?
W1 W3 I7 61.658(7) . . ?
I5 W3 I7 176.019(6) 2_665 . ?
W1 W3 I4 121.238(7) 2_665 . ?
W2 W3 I4 121.197(7) . . ?
W2 W3 I4 61.132(8) 2_665 . ?
W1 W3 I4 61.151(7) . . ?
I5 W3 I4 89.529(8) 2_665 . ?
I7 W3 I4 89.656(8) . . ?
W1 W3 I6 61.512(6) 2_665 . ?
W2 W3 I6 61.235(7) . . ?
W2 W3 I6 121.623(9) 2_665 . ?
W1 W3 I6 121.277(8) . . ?
I5 W3 I6 90.657(8) 2_665 . ?
I7 W3 I6 89.941(8) . . ?
I4 W3 I6 176.811(6) . . ?
W1 W3 I3 133.398(6) 2_665 . ?
W2 W3 I3 135.201(8) . . ?
W2 W3 I3 134.646(7) 2_665 . ?
W1 W3 I3 136.430(8) . . ?
I5 W3 I3 87.073(9) 2_665 . ?
I7 W3 I3 89.022(9) . . ?
I4 W3 I3 89.380(8) . . ?
I6 W3 I3 87.451(8) . . ?
O4 Rb1 O5 98.30(5) . . ?
O4 Rb1 O3 60.64(5) . . ?
O5 Rb1 O3 122.22(5) . . ?
O4 Rb1 O2 116.13(5) . . ?
O5 Rb1 O2 140.24(5) . . ?
O3 Rb1 O2 93.09(5) . . ?
O4 Rb1 O6 138.03(6) . . ?
O5 Rb1 O6 59.91(6) . . ?
O3 Rb1 O6 98.94(5) . . ?
O2 Rb1 O6 100.14(5) . . ?
O4 Rb1 O1 94.00(5) . . ?
O5 Rb1 O1 99.94(5) . . ?
O3 Rb1 O1 132.00(5) . . ?
O2 Rb1 O1 60.41(5) . . ?
O6 Rb1 O1 123.25(5) . . ?
O4 Rb1 N1 59.29(5) . . ?
O5 Rb1 N1 60.79(6) . . ?
O3 Rb1 N1 119.33(5) . . ?
O2 Rb1 N1 119.98(6) . . ?
O6 Rb1 N1 120.03(6) . . ?
O1 Rb1 N1 60.49(6) . . ?
O4 Rb1 N2 120.40(5) . . ?
O5 Rb1 N2 119.44(6) . . ?
O3 Rb1 N2 60.38(5) . . ?
O2 Rb1 N2 60.02(6) . . ?
O6 Rb1 N2 60.23(6) . . ?
O1 Rb1 N2 119.57(6) . . ?
N1 Rb1 N2 179.69(6) . . ?
O4 Rb1 C9 41.19(6) . . ?
O5 Rb1 C9 125.31(6) . . ?
O3 Rb1 C9 22.06(5) . . ?
O2 Rb1 C9 94.36(6) . . ?
O6 Rb1 C9 120.19(6) . . ?
O1 Rb1 C9 114.39(6) . . ?
N1 Rb1 C9 100.37(6) . . ?
N2 Rb1 C9 79.32(6) . . ?
O4 Rb1 C3 96.05(6) . . ?
O5 Rb1 C3 120.68(6) . . ?
O3 Rb1 C3 114.96(6) . . ?
O2 Rb1 C3 40.80(6) . . ?
O6 Rb1 C3 125.79(6) . . ?
O1 Rb1 C3 21.62(5) . . ?
N1 Rb1 C3 79.18(6) . . ?
N2 Rb1 C3 100.81(6) . . ?
C9 Rb1 C3 102.21(6) . . ?
O4 Rb1 C5 131.94(6) . . ?
O5 Rb1 C5 129.70(6) . . ?
O3 Rb1 C5 90.38(6) . . ?
O2 Rb1 C5 21.50(6) . . ?
O6 Rb1 C5 79.51(6) . . ?
O1 Rb1 C5 77.38(6) . . ?
N1 Rb1 C5 137.75(6) . . ?
N2 Rb1 C5 42.33(6) . . ?
C9 Rb1 C5 99.60(6) . . ?
C3 Rb1 C5 60.35(6) . . ?
O4 Rb1 C15 117.80(6) . . ?
O5 Rb1 C15 20.91(6) . . ?
O3 Rb1 C15 123.20(6) . . ?
O2 Rb1 C15 124.75(6) . . ?
O6 Rb1 C15 40.39(6) . . ?
O1 Rb1 C15 104.46(6) . . ?
N1 Rb1 C15 79.65(7) . . ?
N2 Rb1 C15 100.61(7) . . ?
C9 Rb1 C15 135.26(7) . . ?
C3 Rb1 C15 121.29(7) . . ?
C5 Rb1 C15 110.09(7) . . ?
W2 I4 W1 57.315(7) 2_665 . ?
W2 I4 W3 57.115(6) 2_665 . ?
W1 I4 W3 57.172(6) . . ?
W2 I5 W3 57.520(7) . 2_665 ?
W2 I5 W1 57.474(9) . . ?
W3 I5 W1 57.243(6) 2_665 . ?
W2 I6 W1 57.070(8) . 2_665 ?
W2 I6 W3 56.849(7) . . ?
W1 I6 W3 56.704(8) 2_665 . ?
W3 I7 W1 57.008(7) . . ?
W3 I7 W2 56.747(8) . . ?
W1 I7 W2 56.796(8) . . ?
C3 O1 C2 111.8(2) . . ?
C3 O1 Rb1 109.49(15) . . ?
C2 O1 Rb1 113.35(15) . . ?
C4 O2 C5 111.16(19) . . ?
C4 O2 Rb1 112.15(14) . . ?
C5 O2 Rb1 110.55(15) . . ?
C9 O3 C8 110.67(19) . . ?
C9 O3 Rb1 108.33(14) . . ?
C8 O3 Rb1 114.24(14) . . ?
C10 O4 C11 112.4(2) . . ?
C10 O4 Rb1 114.83(14) . . ?
C11 O4 Rb1 116.25(14) . . ?
C15 O5 C14 111.5(2) . . ?
C15 O5 Rb1 113.07(16) . . ?
C14 O5 Rb1 113.12(15) . . ?
C16 O6 C17 112.3(2) . . ?
C16 O6 Rb1 111.93(17) . . ?
C17 O6 Rb1 113.38(16) . . ?
C13 N1 C1 110.2(2) . . ?
C13 N1 C12 109.3(2) . . ?
C1 N1 C12 109.9(2) . . ?
C13 N1 Rb1 108.31(17) . . ?
C1 N1 Rb1 108.37(15) . . ?
C12 N1 Rb1 110.81(15) . . ?
C18 N2 C6 109.5(2) . . ?
C18 N2 C7 110.1(2) . . ?
C6 N2 C7 110.3(2) . . ?
C18 N2 Rb1 108.87(16) . . ?
C6 N2 Rb1 109.51(15) . . ?
C7 N2 Rb1 108.44(15) . . ?
O7 S1 C20 104.8(4) . . ?
O7 S1 C19 107.3(4) . . ?
C20 S1 C19 96.8(5) . . ?
N1 C1 C2 113.2(2) . . ?
N1 C1 H1A 108.9 . . ?
C2 C1 H1A 108.9 . . ?
N1 C1 H1B 108.9 . . ?
C2 C1 H1B 108.9 . . ?
H1A C1 H1B 107.8 . . ?
O1 C2 C1 109.2(2) . . ?
O1 C2 Rb1 45.99(12) . . ?
C1 C2 Rb1 80.44(16) . . ?
O1 C2 H2A 109.8 . . ?
C1 C2 H2A 109.8 . . ?
Rb1 C2 H2A 155.5 . . ?
O1 C2 H2B 109.8 . . ?
C1 C2 H2B 109.8 . . ?
Rb1 C2 H2B 87.8 . . ?
H2A C2 H2B 108.3 . . ?
O1 C3 C4 109.1(2) . . ?
O1 C3 Rb1 48.89(12) . . ?
C4 C3 Rb1 79.49(15) . . ?
O1 C3 H3A 109.9 . . ?
C4 C3 H3A 109.9 . . ?
Rb1 C3 H3A 85.3 . . ?
O1 C3 H3B 109.9 . . ?
C4 C3 H3B 109.9 . . ?
Rb1 C3 H3B 158.6 . . ?
H3A C3 H3B 108.3 . . ?
O2 C4 C3 109.4(2) . . ?
O2 C4 Rb1 46.81(11) . . ?
C3 C4 Rb1 76.95(14) . . ?
O2 C4 H4A 109.8 . . ?
C3 C4 H4A 109.8 . . ?
Rb1 C4 H4A 91.0 . . ?
O2 C4 H4B 109.8 . . ?
C3 C4 H4B 109.8 . . ?
Rb1 C4 H4B 154.9 . . ?
H4A C4 H4B 108.2 . . ?
O2 C5 C6 108.8(2) . . ?
O2 C5 Rb1 47.96(11) . . ?
C6 C5 Rb1 84.50(14) . . ?
O2 C5 H5A 109.9 . . ?
C6 C5 H5A 109.9 . . ?
Rb1 C5 H5A 157.6 . . ?
O2 C5 H5B 109.9 . . ?
C6 C5 H5B 109.9 . . ?
Rb1 C5 H5B 81.1 . . ?
H5A C5 H5B 108.3 . . ?
N2 C6 C5 112.9(2) . . ?
N2 C6 H6A 109.0 . . ?
C5 C6 H6A 109.0 . . ?
N2 C6 H6B 109.0 . . ?
C5 C6 H6B 109.0 . . ?
H6A C6 H6B 107.8 . . ?
N2 C7 C8 113.2(2) . . ?
N2 C7 H7A 108.9 . . ?
C8 C7 H7A 108.9 . . ?
N2 C7 H7B 108.9 . . ?
C8 C7 H7B 108.9 . . ?
H7A C7 H7B 107.8 . . ?
O3 C8 C7 109.9(2) . . ?
O3 C8 Rb1 45.21(11) . . ?
C7 C8 Rb1 81.91(15) . . ?
O3 C8 H8A 109.7 . . ?
C7 C8 H8A 109.7 . . ?
Rb1 C8 H8A 154.7 . . ?
O3 C8 H8B 109.7 . . ?
C7 C8 H8B 109.7 . . ?
Rb1 C8 H8B 87.6 . . ?
H8A C8 H8B 108.2 . . ?
O3 C9 C10 110.2(2) . . ?
O3 C9 Rb1 49.61(11) . . ?
C10 C9 Rb1 81.35(14) . . ?
O3 C9 H9A 109.6 . . ?
C10 C9 H9A 109.6 . . ?
Rb1 C9 H9A 83.3 . . ?
O3 C9 H9B 109.6 . . ?
C10 C9 H9B 109.6 . . ?
Rb1 C9 H9B 159.2 . . ?
H9A C9 H9B 108.1 . . ?
O4 C10 C9 108.6(2) . . ?
C9 C10 Rb1 74.87(13) . . ?
O4 C10 H10A 110.0 . . ?
C9 C10 H10A 110.0 . . ?
Rb1 C10 H10A 95.6 . . ?
O4 C10 H10B 110.0 . . ?
C9 C10 H10B 110.0 . . ?
Rb1 C10 H10B 151.2 . . ?
H10A C10 H10B 108.4 . . ?
O4 C11 C12 108.5(2) . . ?
C12 C11 Rb1 82.87(14) . . ?
O4 C11 H11A 110.0 . . ?
C12 C11 H11A 110.0 . . ?
Rb1 C11 H11A 153.5 . . ?
O4 C11 H11B 110.0 . . ?
C12 C11 H11B 110.0 . . ?
Rb1 C11 H11B 87.4 . . ?
H11A C11 H11B 108.4 . . ?
N1 C12 C11 113.1(2) . . ?
N1 C12 H12A 109.0 . . ?
C11 C12 H12A 109.0 . . ?
N1 C12 H12B 109.0 . . ?
C11 C12 H12B 109.0 . . ?
H12A C12 H12B 107.8 . . ?
N1 C13 C14 114.1(2) . . ?
N1 C13 H13A 108.7 . . ?
C14 C13 H13A 108.7 . . ?
N1 C13 H13B 108.7 . . ?
C14 C13 H13B 108.7 . . ?
H13A C13 H13B 107.6 . . ?
O5 C14 C13 109.5(2) . . ?
O5 C14 Rb1 45.96(12) . . ?
C13 C14 Rb1 81.84(15) . . ?
O5 C14 H14A 109.8 . . ?
C13 C14 H14A 109.8 . . ?
Rb1 C14 H14A 155.6 . . ?
O5 C14 H14B 109.8 . . ?
C13 C14 H14B 109.8 . . ?
Rb1 C14 H14B 86.5 . . ?
H14A C14 H14B 108.2 . . ?
O5 C15 C16 109.0(2) . . ?
O5 C15 Rb1 46.03(12) . . ?
C16 C15 Rb1 78.69(16) . . ?
O5 C15 H15A 109.9 . . ?
C16 C15 H15A 109.9 . . ?
Rb1 C15 H15A 89.5 . . ?
O5 C15 H15B 109.9 . . ?
C16 C15 H15B 109.9 . . ?
Rb1 C15 H15B 155.0 . . ?
H15A C15 H15B 108.3 . . ?
O6 C16 C15 109.4(2) . . ?
O6 C16 Rb1 47.06(13) . . ?
C15 C16 Rb1 77.86(16) . . ?
O6 C16 H16A 109.8 . . ?
C15 C16 H16A 109.8 . . ?
Rb1 C16 H16A 89.6 . . ?
O6 C16 H16B 109.8 . . ?
C15 C16 H16B 109.8 . . ?
Rb1 C16 H16B 155.7 . . ?
H16A C16 H16B 108.2 . . ?
O6 C17 C18 109.5(2) . . ?
O6 C17 Rb1 45.99(12) . . ?
C18 C17 Rb1 81.75(15) . . ?
O6 C17 H17A 109.8 . . ?
C18 C17 H17A 109.8 . . ?
Rb1 C17 H17A 155.6 . . ?
O6 C17 H17B 109.8 . . ?
C18 C17 H17B 109.8 . . ?
Rb1 C17 H17B 86.6 . . ?
H17A C17 H17B 108.2 . . ?
N2 C18 C17 114.5(2) . . ?
N2 C18 H18A 108.6 . . ?
C17 C18 H18A 108.6 . . ?
N2 C18 H18B 108.6 . . ?
C17 C18 H18B 108.6 . . ?
H18A C18 H18B 107.6 . . ?
S1 C19 H19A 109.5 . . ?
S1 C19 H19B 109.5 . . ?
H19A C19 H19B 109.5 . . ?
S1 C19 H19C 109.5 . . ?
H19A C19 H19C 109.5 . . ?
H19B C19 H19C 109.5 . . ?
S1 C20 H20A 109.5 . . ?
S1 C20 H20B 109.5 . . ?
H20A C20 H20B 109.5 . . ?
S1 C20 H20C 109.5 . . ?
H20A C20 H20C 109.5 . . ?
H20B C20 H20C 109.5 . . ?

loop_
_geom_bond_atom_site_label_1
_geom_bond_atom_site_label_2
_geom_bond_distance
_geom_bond_site_symmetry_2
_geom_bond_publ_flag
W2 W3 2.6657(3) . ?
W2 W3 2.6700(3) 2_665 ?
W2 W1 2.6718(3) 2_665 ?
W2 W1 2.6719(3) . ?
W2 I5 2.7721(3) . ?
W2 I4 2.7843(3) 2_665 ?
W2 I6 2.7911(3) . ?
W2 I7 2.8125(3) . ?
W2 I2 2.8378(3) . ?
W1 W3 2.6645(3) 2_665 ?
W1 W2 2.6718(3) 2_665 ?
W1 W3 2.6736(3) . ?
W1 I5 2.7852(3) . ?
W1 I4 2.7868(3) . ?
W1 I6 2.8019(3) 2_665 ?
W1 I7 2.8055(3) . ?
W1 I1 2.8473(3) . ?
W3 W1 2.6646(3) 2_665 ?
W3 W2 2.6700(3) 2_665 ?
W3 I5 2.7771(3) 2_665 ?
W3 I7 2.7969(3) . ?
W3 I4 2.8008(4) . ?
W3 I6 2.8091(4) . ?
W3 I3 2.8262(4) . ?
Rb1 O4 2.8521(18) . ?
Rb1 O5 2.8747(19) . ?
Rb1 O3 2.8839(18) . ?
Rb1 O2 2.8981(18) . ?
Rb1 O6 2.909(2) . ?
Rb1 O1 2.9153(19) . ?
Rb1 N1 3.044(2) . ?
Rb1 N2 3.063(2) . ?
Rb1 C9 3.594(2) . ?
Rb1 C3 3.648(3) . ?
Rb1 C5 3.654(3) . ?
Rb1 C15 3.675(3) . ?
I4 W2 2.7843(3) 2_665 ?
I5 W3 2.7772(3) 2_665 ?
I6 W1 2.8019(3) 2_665 ?
O1 C3 1.426(3) . ?
O1 C2 1.430(3) . ?
O2 C4 1.427(3) . ?
O2 C5 1.430(3) . ?
O3 C9 1.422(3) . ?
O3 C8 1.426(3) . ?
O4 C10 1.419(3) . ?
O4 C11 1.423(3) . ?
O5 C15 1.426(3) . ?
O5 C14 1.428(4) . ?
O6 C16 1.425(3) . ?
O6 C17 1.425(4) . ?
O7 S1 1.484(5) . ?
N1 C13 1.467(3) . ?
N1 C1 1.474(4) . ?
N1 C12 1.476(3) . ?
N2 C18 1.470(3) . ?
N2 C6 1.475(3) . ?
N2 C7 1.479(3) . ?
S1 C20 1.763(8) . ?
S1 C19 1.781(8) . ?
C1 C2 1.513(4) . ?
C1 H1A 0.9900 . ?
C1 H1B 0.9900 . ?
C2 H2A 0.9900 . ?
C2 H2B 0.9900 . ?
C3 C4 1.497(4) . ?
C3 H3A 0.9900 . ?
C3 H3B 0.9900 . ?
C4 H4A 0.9900 . ?
C4 H4B 0.9900 . ?
C5 C6 1.510(4) . ?
C5 H5A 0.9900 . ?
C5 H5B 0.9900 . ?
C6 H6A 0.9900 . ?
C6 H6B 0.9900 . ?
C7 C8 1.509(4) . ?
C7 H7A 0.9900 . ?
C7 H7B 0.9900 . ?
C8 H8A 0.9900 . ?
C8 H8B 0.9900 . ?
C9 C10 1.502(4) . ?
C9 H9A 0.9900 . ?
C9 H9B 0.9900 . ?
C10 H10A 0.9900 . ?
C10 H10B 0.9900 . ?
C11 C12 1.510(4) . ?
C11 H11A 0.9900 . ?
C11 H11B 0.9900 . ?
C12 H12A 0.9900 . ?
C12 H12B 0.9900 . ?
C13 C14 1.507(4) . ?
C13 H13A 0.9900 . ?
C13 H13B 0.9900 . ?
C14 H14A 0.9900 . ?
C14 H14B 0.9900 . ?
C15 C16 1.495(4) . ?
C15 H15A 0.9900 . ?
C15 H15B 0.9900 . ?
C16 H16A 0.9900 . ?
C16 H16B 0.9900 . ?
C17 C18 1.509(4) . ?
C17 H17A 0.9900 . ?
C17 H17B 0.9900 . ?
C18 H18A 0.9900 . ?
C18 H18B 0.9900 . ?
C19 H19A 0.9800 . ?
C19 H19B 0.9800 . ?
C19 H19C 0.9800 . ?
C20 H20A 0.9800 . ?
C20 H20B 0.9800 . ?
C20 H20C 0.9800 . ?
